data_7048843
loop_
_publ_author_name
'Lin, Jian'
'Liu, Qi'
'Yue, Zenghui'
'Diefenbach, Kariem'
'Cheng, Liwei'
'Lin, Yuejian'
'Wang, Jian-Qiang'

_publ_section_title
;
 Expansion of the structural diversity of f-element bearing molybdate
 iodates: synthesis, structures, and optical properties.
;
_journal_issue 15
_journal_name_full 'Dalton transactions (Cambridge, England : 2003)'
_journal_page_first 4823
_journal_page_last 4829
_journal_paper_doi 10.1039/c8dt05120h
_journal_volume 48
_journal_year 2019
_chemical_formula_moiety FIMoO7Th
_chemical_formula_sum 'F I Mo O7 Th'
_chemical_formula_weight 585.88
_chemical_melting_point ?
_chemical_name_common 'Thorium molybdate iodate'
_space_group_crystal_system orthorhombic
_space_group_IT_number 61
_space_group_name_Hall '-P 2ac 2ab'
_space_group_name_H-M_alt 'P b c a'
_symmetry_space_group_name_Hall '-P 2ac 2ab'
_symmetry_space_group_name_H-M 'P b c a'
_audit_creation_method SHELXL-2014/7
_audit_update_record
;
2018-12-20 deposited with the CCDC.
2019-02-01 downloaded from the CCDC.
;
_cell_angle_alpha 90
_cell_angle_beta 90
_cell_angle_gamma 90
_cell_formula_units_Z 8
_cell_length_a 7.261(3)
_cell_length_b 8.769(4)
_cell_length_c 21.820(8)
_cell_measurement_reflns_used 1590
_cell_measurement_temperature 298(2)
_cell_measurement_theta_max 27.527
_cell_measurement_theta_min 3.370
_cell_volume 1389.3(10)
_computing_cell_refinement 'Bruker SAINT'
_computing_data_collection 'Bruker APEX2'
_computing_data_reduction 'Bruker SAINT'
_computing_molecular_graphics 'Bruker SHELXTL'
_computing_publication_material 'Bruker SHELXTL'
_computing_structure_refinement 'SHELXL-2014/7 (Sheldrick, 2014)'
_diffrn_ambient_temperature 298(2)
_diffrn_measured_fraction_theta_full 0.994
_diffrn_measured_fraction_theta_max 0.993
_diffrn_measurement_device_type 'Bruker APEX-II'
_diffrn_measurement_method '0.5 wide w/ exposures'
_diffrn_radiation_type MoK\a
_diffrn_radiation_wavelength 0.71073
_diffrn_reflns_av_R_equivalents 0.0431
_diffrn_reflns_av_unetI/netI 0.0443
_diffrn_reflns_Laue_measured_fraction_full 0.994
_diffrn_reflns_Laue_measured_fraction_max 0.993
_diffrn_reflns_limit_h_max 9
_diffrn_reflns_limit_h_min -8
_diffrn_reflns_limit_k_max 8
_diffrn_reflns_limit_k_min -11
_diffrn_reflns_limit_l_max 28
_diffrn_reflns_limit_l_min -20
_diffrn_reflns_number 5098
_diffrn_reflns_point_group_measured_fraction_full 0.994
_diffrn_reflns_point_group_measured_fraction_max 0.993
_diffrn_reflns_theta_full 25.242
_diffrn_reflns_theta_max 27.527
_diffrn_reflns_theta_min 3.370
_diffrn_source 'Turbo X-ray Source'
_exptl_absorpt_coefficient_mu 27.645
_exptl_absorpt_correction_T_max 0.413
_exptl_absorpt_correction_T_min 0.176
_exptl_absorpt_correction_type multi-scan
_exptl_absorpt_process_details SHELTXPREP
_exptl_crystal_colour Colorless
_exptl_crystal_density_diffrn 5.602
_exptl_crystal_density_meas ?
_exptl_crystal_density_method 'Not measured'
_exptl_crystal_description Octahedral
_exptl_crystal_F_000 2000
_exptl_crystal_size_max 0.09
_exptl_crystal_size_mid 0.055
_exptl_crystal_size_min 0.032
_refine_diff_density_max 1.627
_refine_diff_density_min -3.106
_refine_diff_density_rms 0.480
_refine_ls_extinction_method none
_refine_ls_goodness_of_fit_ref 1.200
_refine_ls_hydrogen_treatment undef
_refine_ls_matrix_type full
_refine_ls_number_parameters 100
_refine_ls_number_reflns 1590
_refine_ls_number_restraints 0
_refine_ls_restrained_S_all 1.200
_refine_ls_R_factor_all 0.0417
_refine_ls_R_factor_gt 0.0343
_refine_ls_shift/su_max 0.001
_refine_ls_shift/su_mean 0.000
_refine_ls_structure_factor_coef Fsqd
_refine_ls_weighting_details 'w=1/[\s^2^(Fo^2^)+(0.0454P)^2^] where P=(Fo^2^+2Fc^2^)/3'
_refine_ls_weighting_scheme calc
_refine_ls_wR_factor_gt 0.0902
_refine_ls_wR_factor_ref 0.0928
_reflns_Friedel_coverage 0.000
_reflns_number_gt 1397
_reflns_number_total 1590
_reflns_threshold_expression 'I > 2\s(I)'
_cod_data_source_file c8dt05120h2.cif
_cod_data_source_block Th
_cod_depositor_comments
;
The following automatic conversions were performed:

'_chemical_melting_point' value 'N/A' was changed to '?' - the value
is undefined or not given.

'_exptl_crystal_density_meas' value 'Not measured' was changed to '?'
- the value is perceived as not measured.

Automatic conversion script
Id: cif_fix_values 4973 2017-02-22 13:04:09Z antanas 

 Adding full bibliography for 7048837--7048847.cif.
;
_cod_original_cell_volume 1389.3(9)
_cod_database_code 7048843
_shelx_shelxl_version_number 2014/7
_shelx_space_group_comment
;
The symmetry employed for this shelxl refinement is uniquely defined
by the following loop, which should always be used as a source of
symmetry information in preference to the above space-group names.
They are only intended as comments.
;

loop_
_space_group_symop_operation_xyz
'x, y, z'
'-x+1/2, -y, z+1/2'
'-x, y+1/2, -z+1/2'
'x+1/2, -y+1/2, -z'
'-x, -y, -z'
'x-1/2, y, -z-1/2'
'x, -y-1/2, z-1/2'
'-x-1/2, y-1/2, z'

loop_
_atom_site_label
_atom_site_type_symbol
_atom_site_fract_x
_atom_site_fract_y
_atom_site_fract_z
_atom_site_U_iso_or_equiv
_atom_site_adp_type
_atom_site_occupancy
_atom_site_site_symmetry_order
_atom_site_calc_flag
Th1 Th 0.84140(5) 0.68931(4) 0.38296(2) 0.00650(14) Uani 1 1 d
I1 I 0.46878(10) 0.50190(9) 0.27211(3) 0.0143(2) Uani 1 1 d
Mo1 Mo 0.83747(12) 0.65759(11) 0.56699(4) 0.0073(2) Uani 1 1 d
F1 F 0.7205(9) 0.4480(7) 0.4001(3) 0.0115(13) Uani 1 1 d
O2 O 0.5046(11) 0.5135(9) 0.1902(4) 0.0160(17) Uani 1 1 d
O3 O 0.6306(12) 0.6720(9) 0.6114(4) 0.0170(19) Uani 1 1 d
O4 O 0.9187(11) 0.4677(9) 0.5695(4) 0.0133(16) Uani 1 1 d
O5 O 0.5983(14) 0.3302(9) 0.2846(4) 0.0208(19) Uani 1 1 d
O6 O 0.6463(12) 0.6333(11) 0.2934(4) 0.026(2) Uani 1 1 d
O7 O 0.7997(13) 0.7068(10) 0.4903(4) 0.0183(18) Uani 1 1 d
O8 O 1.0067(10) 0.7766(9) 0.5962(4) 0.0148(16) Uani 1 1 d

loop_
_atom_site_aniso_label
_atom_site_aniso_U_11
_atom_site_aniso_U_22
_atom_site_aniso_U_33
_atom_site_aniso_U_23
_atom_site_aniso_U_13
_atom_site_aniso_U_12
Th1 0.0063(2) 0.0082(2) 0.0050(2) -0.00003(12) 0.00006(14) 0.00086(14)
I1 0.0067(4) 0.0285(4) 0.0076(3) 0.0043(3) -0.0013(3) 0.0017(3)
Mo1 0.0049(4) 0.0114(4) 0.0055(4) 0.0003(3) -0.0001(4) 0.0017(3)
F1 0.010(3) 0.011(3) 0.013(3) -0.001(2) -0.002(3) -0.004(3)
O2 0.020(4) 0.020(4) 0.008(4) -0.001(3) -0.005(3) 0.003(3)
O3 0.014(4) 0.019(4) 0.017(4) 0.001(3) 0.009(3) 0.001(3)
O4 0.012(4) 0.012(4) 0.016(4) -0.002(3) -0.009(3) 0.008(3)
O5 0.035(5) 0.017(4) 0.011(4) 0.007(3) -0.007(4) 0.005(4)
O6 0.030(5) 0.029(5) 0.019(5) 0.001(4) -0.016(4) -0.003(4)
O7 0.024(5) 0.022(5) 0.009(4) 0.003(3) 0.000(4) 0.012(4)
O8 0.008(4) 0.015(4) 0.022(4) -0.004(3) 0.000(3) 0.003(3)

loop_
_atom_type_symbol
_atom_type_description
_atom_type_scat_dispersion_real
_atom_type_scat_dispersion_imag
_atom_type_scat_source
O O 0.0106 0.0060 'International Tables Vol C Tables 4.2.6.8 and 6.1.1.4'
Mo Mo -1.6832 0.6857 'International Tables Vol C Tables 4.2.6.8 and 6.1.1.4'
I I -0.4742 1.8119 'International Tables Vol C Tables 4.2.6.8 and 6.1.1.4'
Th Th -7.2400 8.8979 'International Tables Vol C Tables 4.2.6.8 and 6.1.1.4'
F F 0.0171 0.0103 'International Tables Vol C Tables 4.2.6.8 and 6.1.1.4'

loop_
_geom_angle_atom_site_label_1
_geom_angle_atom_site_label_2
_geom_angle_atom_site_label_3
_geom_angle
_geom_angle_site_symmetry_1
_geom_angle_site_symmetry_3
F1 Th1 F1 141.69(15) . 8_765
F1 Th1 O7 81.5(3) . .
F1 Th1 O7 75.8(3) 8_765 .
F1 Th1 O3 140.8(3) . 4_566
F1 Th1 O3 70.9(3) 8_765 4_566
O7 Th1 O3 91.6(3) . 4_566
F1 Th1 O4 71.9(2) . 5_766
F1 Th1 O4 127.8(2) 8_765 5_766
O7 Th1 O4 73.0(3) . 5_766
O3 Th1 O4 69.2(3) 4_566 5_766
F1 Th1 O6 74.2(3) . .
F1 Th1 O6 102.1(3) 8_765 .
O7 Th1 O6 136.4(3) . .
O3 Th1 O6 129.6(3) 4_566 .
O4 Th1 O6 129.3(3) 5_766 .
F1 Th1 O8 73.2(2) . 4_466
F1 Th1 O8 70.6(2) 8_765 4_466
O7 Th1 O8 71.7(3) . 4_466
O3 Th1 O8 140.7(3) 4_566 4_466
O4 Th1 O8 133.1(3) 5_766 4_466
O6 Th1 O8 66.9(3) . 4_466
F1 Th1 O5 130.6(3) . 8_765
F1 Th1 O5 72.2(3) 8_765 8_765
O7 Th1 O5 146.6(3) . 8_765
O3 Th1 O5 69.3(3) 4_566 8_765
O4 Th1 O5 120.9(3) 5_766 8_765
O6 Th1 O5 61.4(3) . 8_765
O8 Th1 O5 105.5(3) 4_466 8_765
F1 Th1 O2 73.8(2) . 6_656
F1 Th1 O2 141.7(2) 8_765 6_656
O7 Th1 O2 136.7(3) . 6_656
O3 Th1 O2 86.1(3) 4_566 6_656
O4 Th1 O2 65.8(3) 5_766 6_656
O6 Th1 O2 69.2(3) . 6_656
O8 Th1 O2 130.5(3) 4_466 6_656
O5 Th1 O2 71.2(3) 8_765 6_656
O6 I1 O5 97.1(4) . .
O6 I1 O2 96.7(4) . .
O5 I1 O2 97.0(4) . .
O8 Mo1 O7 108.3(4) . .
O8 Mo1 O4 108.6(4) . .
O7 Mo1 O4 108.3(4) . .
O8 Mo1 O3 110.6(4) . .
O7 Mo1 O3 111.6(4) . .
O4 Mo1 O3 109.2(4) . .
Th1 F1 Th1 158.4(3) . 8_755
I1 O2 Th1 126.4(4) . 6_556
Mo1 O3 Th1 141.9(4) . 4_466
Mo1 O4 Th1 141.2(4) . 5_766
I1 O5 Th1 129.2(4) . 8_755
I1 O6 Th1 138.5(5) . .
Mo1 O7 Th1 155.6(5) . .
Mo1 O8 Th1 146.2(4) . 4_566

loop_
_geom_bond_atom_site_label_1
_geom_bond_atom_site_label_2
_geom_bond_distance
_geom_bond_site_symmetry_2
Th1 F1 2.321(6) .
Th1 F1 2.342(6) 8_765
Th1 O7 2.367(8) .
Th1 O3 2.430(8) 4_566
Th1 O4 2.451(7) 5_766
Th1 O6 2.463(8) .
Th1 O8 2.491(8) 4_466
Th1 O5 2.515(8) 8_765
Th1 O2 2.516(8) 6_656
I1 O6 1.790(9) .
I1 O5 1.796(9) .
I1 O2 1.809(8) .
Mo1 O8 1.734(8) .
Mo1 O7 1.749(8) .
Mo1 O4 1.768(7) .
Mo1 O3 1.792(8) .
F1 Th1 2.342(6) 8_755
O2 Th1 2.516(8) 6_556
O3 Th1 2.430(8) 4_466
O4 Th1 2.451(7) 5_766
O5 Th1 2.515(8) 8_755
O8 Th1 2.491(8) 4_566
